data_7012119
loop_
_publ_author_name
'Roland Reichenbach-Klinke'
'Manfred Zabel'
'Burkhard K\"onig'

_publ_section_title
;
 Synthesis and structure of cyclen hydroxylamine ligands and their
 zinc(II) complexes
;
_journal_issue 1
_journal_name_full 'Dalton Trans.'
_journal_page_first 141
_journal_page_last 145
_journal_paper_doi 10.1039/b207571g
_journal_year 2003
_chemical_compound_source 'see text'
_chemical_formula_moiety 'C8 H20 Br N4 O Zn, Cl O4'
_chemical_formula_structural 'C8 H20 Br N4 O Zn, Cl O4'
_chemical_formula_sum 'C8 H20 Br Cl N4 O5 Zn'
_chemical_formula_weight 433.02
_chemical_name_systematic
;
?
;
_space_group_IT_number 19
_symmetry_cell_setting orthorhombic
_symmetry_space_group_name_Hall 'P 2ac 2ab'
_symmetry_space_group_name_H-M 'P 21 21 21'
_atom_sites_solution_hydrogens geom
_atom_sites_solution_primary direct
_atom_sites_solution_secondary difmap
_audit_creation_date 'Apr 12 16:50:48 2002'
_audit_creation_method 'PLATON <TABLE ACC> option'
_audit_update_record
;
?
;
_cell_angle_alpha 90
_cell_angle_beta 90
_cell_angle_gamma 90
_cell_formula_units_Z 4
_cell_length_a 8.9049(5)
_cell_length_b 12.2325(8)
_cell_length_c 14.0969(11)
_cell_measurement_reflns_used 8000
_cell_measurement_temperature 173
_cell_measurement_theta_max 25.77
_cell_measurement_theta_min 2.71
_cell_volume 1535.56(18)
_computing_cell_refinement 'STOE (1998)'
_computing_data_collection 'STOE (1998)'
_computing_data_reduction 'STOE (1998)'
_computing_molecular_graphics 'PLATON (Spek, 1990)'
_computing_publication_material 'PLATON (Spek, 1990)'
_computing_structure_refinement 'SHELXL-97 (Sheldrick, 1997)'
_computing_structure_solution 'SIR-97 (Altomare, 1993)'
_diffrn_ambient_temperature 173(1)
_diffrn_measured_fraction_theta_full 0.99
_diffrn_measured_fraction_theta_max 0.99
_diffrn_measurement_device_type 'STOE-IPDS diffractometer'
_diffrn_measurement_method rotation
_diffrn_radiation_monochromator graphite
_diffrn_radiation_source 'fine-focus sealed tube'
_diffrn_radiation_type 'Mo K\a'
_diffrn_radiation_wavelength 0.71073
_diffrn_reflns_av_R_equivalents 0.0396
_diffrn_reflns_av_sigmaI/netI 0.0250
_diffrn_reflns_limit_h_max 10
_diffrn_reflns_limit_h_min -10
_diffrn_reflns_limit_k_max 14
_diffrn_reflns_limit_k_min -14
_diffrn_reflns_limit_l_max 17
_diffrn_reflns_limit_l_min -17
_diffrn_reflns_number 11144
_diffrn_reflns_reduction_process
;
?
;
_diffrn_reflns_theta_full 25.77
_diffrn_reflns_theta_max 25.77
_diffrn_reflns_theta_min 2.71
_diffrn_standards_decay_% 0
_diffrn_standards_interval_count 0
_diffrn_standards_interval_time 0
_diffrn_standards_number 0
_exptl_absorpt_coefficient_mu 4.398
_exptl_absorpt_correction_T_max 0.3722
_exptl_absorpt_correction_T_min 0.1585
_exptl_absorpt_correction_type numerical
_exptl_absorpt_process_details 'numerical from crystal shape (X-SHAPE, X-RED. STOE, 1996)'
_exptl_crystal_colour 'translucent colourless'
_exptl_crystal_density_diffrn 1.873
_exptl_crystal_density_method 'Not Measured'
_exptl_crystal_description rod
_exptl_crystal_F_000 872
_exptl_crystal_size_max 0.525
_exptl_crystal_size_mid 0.454
_exptl_crystal_size_min 0.375
_refine_diff_density_max 1.248
_refine_diff_density_min -0.365
_refine_diff_density_rms 0.120
_refine_ls_abs_structure_details 'Flack H.D. (1983), Acta Cryst. A39, 876-881'
_refine_ls_abs_structure_Flack 0.45(1)
_refine_ls_extinction_method none
_refine_ls_goodness_of_fit_ref 1.073
_refine_ls_hydrogen_treatment mixed
_refine_ls_matrix_type full
_refine_ls_number_parameters 182
_refine_ls_number_reflns 2904
_refine_ls_number_restraints 0
_refine_ls_restrained_S_all 1.073
_refine_ls_R_factor_all 0.0325
_refine_ls_R_factor_gt 0.0308
_refine_ls_shift/su_max 0.001
_refine_ls_shift/su_mean 0.000
_refine_ls_structure_factor_coef Fsqd
_refine_ls_weighting_details 'calc w=1/[\s^2^(Fo^2^)+(0.0651P)^2^+0.1652P] where P=(Fo^2^+2Fc^2^)/3'
_refine_ls_weighting_scheme calc
_refine_ls_wR_factor_gt 0.0843
_refine_ls_wR_factor_ref 0.0850
_reflns_number_gt 2754
_reflns_number_total 2904
_reflns_threshold_expression I>4\\s(I)
_cod_data_source_file b207571g.txt
_cod_data_source_block b043
_cod_depositor_comments
;
The following automatic conversions were performed:
'_symmetry_cell_setting' value 'Orthorhombic' changed to 'orthorhombic'
according to '/home/saulius/struct/CIF-dictionaries/cif_core.dic'
dictionary named 'cif_core.dic' version 2.4.1 from 2010-06-29.

Automatic conversion script
Id: cif_fix_enum 1527 2010-12-29 10:47:43Z saulius 
;
_cod_database_code 7012119

loop_
_symmetry_equiv_pos_as_xyz
x,y,z
1/2-x,-y,1/2+z
1/2+x,1/2-y,-z
-x,1/2+y,1/2-z

loop_
_atom_site_aniso_label
_atom_site_aniso_U_11
_atom_site_aniso_U_22
_atom_site_aniso_U_33
_atom_site_aniso_U_23
_atom_site_aniso_U_13
_atom_site_aniso_U_12
Br1 0.0518(3) 0.0448(2) 0.0206(2) 0.0058(1) -0.0034(2) -0.0111(2)
Zn1 0.0244(2) 0.0199(2) 0.0183(2) 0.0011(1) -0.0016(2) -0.0014(2)
O1 0.0367(13) 0.0321(14) 0.0229(13) -0.0059(11) 0.0039(11) 0.0003(12)
N1 0.0275(15) 0.0208(13) 0.0218(13) -0.0031(10) 0.0036(14) 0.0007(14)
N2 0.0241(14) 0.0259(16) 0.0225(16) 0.0027(13) -0.0021(12) 0.0003(11)
N3 0.0342(16) 0.0190(13) 0.0219(13) -0.0021(11) -0.0038(12) 0.0018(12)
N4 0.0222(13) 0.0265(16) 0.0224(15) 0.0008(13) -0.0028(12) 0.0009(11)
C1 0.0336(18) 0.0231(18) 0.0231(18) 0.0023(15) -0.0006(16) 0.0060(14)
C2 0.0293(19) 0.033(2) 0.028(2) 0.0012(18) -0.0049(17) 0.0079(16)
C3 0.036(2) 0.037(2) 0.026(2) -0.0050(17) -0.0121(16) -0.0023(16)
C4 0.040(2) 0.028(2) 0.034(2) -0.0079(18) -0.0060(17) -0.0079(17)
C5 0.041(2) 0.033(2) 0.025(2) -0.0081(18) 0.0071(17) 0.0041(17)
C6 0.0281(19) 0.030(2) 0.036(2) -0.0021(18) 0.0062(17) 0.0059(15)
C7 0.0306(19) 0.021(2) 0.032(2) -0.0012(17) 0.0060(17) -0.0071(14)
C8 0.0280(18) 0.0211(18) 0.040(2) -0.0016(17) 0.0016(16) -0.0044(14)
Cl1 0.0259(4) 0.0224(4) 0.0226(4) -0.0001(3) -0.0002(3) 0.0016(3)
O2 0.0440(16) 0.0284(13) 0.0276(14) -0.0038(11) -0.0072(11) 0.0025(11)
O3 0.0566(19) 0.0366(14) 0.0256(13) 0.0067(11) 0.0002(14) 0.0084(16)
O4 0.0491(18) 0.055(2) 0.0443(19) -0.0137(18) 0.0113(15) -0.0212(17)
O5 0.0425(16) 0.0456(18) 0.0435(17) -0.0036(16) -0.0035(15) 0.0200(15)

loop_
_atom_site_label
_atom_site_type_symbol
_atom_site_thermal_displace_type
_atom_site_fract_x
_atom_site_fract_y
_atom_site_fract_z
_atom_site_occupancy
_atom_site_U_iso_or_equiv
_atom_site_calc_flag
_atom_site_refinement_flags
Br1 Br Uani 0.73826(6) 0.37937(3) 0.62572(2) 1.000 0.0391(1) . .
Zn1 Zn Uani 0.75034(5) 0.43840(3) 0.46726(2) 1.000 0.0209(1) . .
O1 O Uani 0.6778(3) 0.6680(2) 0.54893(18) 1.000 0.0306(8) . .
N1 N Uani 0.7390(3) 0.6174(2) 0.46459(19) 1.000 0.0234(8) . .
N2 N Uani 0.5377(3) 0.4605(3) 0.3980(2) 1.000 0.0242(9) . .
N3 N Uani 0.7757(3) 0.3134(2) 0.36415(19) 1.000 0.0250(8) . .
N4 N Uani 0.9764(3) 0.4740(3) 0.4295(2) 1.000 0.0237(8) . .
C1 C Uani 0.6384(4) 0.6450(3) 0.3855(3) 1.000 0.0266(10) . .
C2 C Uani 0.4990(4) 0.5771(3) 0.3907(3) 1.000 0.0301(11) . .
C3 C Uani 0.5522(5) 0.4062(4) 0.3032(3) 1.000 0.0330(12) . .
C4 C Uani 0.6324(5) 0.2984(4) 0.3136(3) 1.000 0.0340(12) . .
C5 C Uani 0.9026(5) 0.3476(4) 0.3032(3) 1.000 0.0330(12) . .
C6 C Uani 1.0311(4) 0.3869(3) 0.3657(3) 1.000 0.0314(11) . .
C7 C Uani 0.9830(4) 0.5859(3) 0.3903(3) 1.000 0.0279(11) . .
C8 C Uani 0.8920(4) 0.6609(3) 0.4526(3) 1.000 0.0297(11) . .
Cl1 Cl Uani 0.78133(8) 0.00657(6) 0.37845(5) 1.000 0.0236(2) . .
O2 O Uani 0.7932(3) 0.0847(2) 0.45505(18) 1.000 0.0333(8) . .
O3 O Uani 0.7684(4) 0.0623(2) 0.29035(19) 1.000 0.0396(9) . .
O4 O Uani 0.6510(4) -0.0600(3) 0.3945(3) 1.000 0.0495(11) . .
O5 O Uani 0.9118(4) -0.0616(3) 0.3762(2) 1.000 0.0439(10) . .
H1 H Uiso 0.63720 0.62010 0.58300 1.000 0.0370 calc R
H1A H Uiso 0.61170 0.72350 0.38860 1.000 0.0320 calc R
H1B H Uiso 0.69020 0.63150 0.32450 1.000 0.0320 calc R
H2 H Uiso 0.46380 0.42490 0.43290 1.000 0.0290 calc R
H2A H Uiso 0.43750 0.58950 0.33320 1.000 0.0360 calc R
H2B H Uiso 0.43900 0.59930 0.44660 1.000 0.0360 calc R
H3 H Uiso 0.80090 0.24850 0.39460 1.000 0.0300 calc R
H3A H Uiso 0.45120 0.39410 0.27580 1.000 0.0400 calc R
H3B H Uiso 0.60910 0.45420 0.25950 1.000 0.0400 calc R
H4 H Uiso 1.03410 0.47240 0.48450 1.000 0.0280 calc R
H4A H Uiso 0.65180 0.26680 0.25010 1.000 0.0410 calc R
H4B H Uiso 0.56820 0.24670 0.34930 1.000 0.0410 calc R
H5A H Uiso 0.93630 0.28530 0.26380 1.000 0.0400 calc R
H5B H Uiso 0.87010 0.40730 0.26040 1.000 0.0400 calc R
H6A H Uiso 1.11360 0.41540 0.32570 1.000 0.0380 calc R
H6B H Uiso 1.07050 0.32520 0.40360 1.000 0.0380 calc R
H7A H Uiso 1.08860 0.61130 0.38790 1.000 0.0330 calc R
H7B H Uiso 0.94230 0.58650 0.32500 1.000 0.0330 calc R
H8A H Uiso 0.88710 0.73450 0.42360 1.000 0.0360 calc R
H8B H Uiso 0.94100 0.66780 0.51540 1.000 0.0360 calc R

loop_
_atom_type_symbol
_atom_type_description
_atom_type_scat_dispersion_real
_atom_type_scat_dispersion_imag
_atom_type_scat_source
Zn Zn 0.2839 1.4301 'International Tables Vol C Tables 4.2.6.8 and 6.1.1.4'
O O 0.0106 0.0060 'International Tables Vol C Tables 4.2.6.8 and 6.1.1.4'
N N 0.0061 0.0033 'International Tables Vol C Tables 4.2.6.8 and 6.1.1.4'
Cl Cl 0.1484 0.1585 'International Tables Vol C Tables 4.2.6.8 and 6.1.1.4'
Br Br -0.2901 2.4595 'International Tables Vol C Tables 4.2.6.8 and 6.1.1.4'
H H 0.0000 0.0000 'International Tables Vol C Tables 4.2.6.8 and 6.1.1.4'
C C 0.0033 0.0016 'International Tables Vol C Tables 4.2.6.8 and 6.1.1.4'

loop_
_exptl_crystal_face_index_h_
_exptl_crystal_face_index_k
_exptl_crystal_face_index_l
_exptl_crystal_face_perp_dist
1.00 -1.00 0.00 0.1250
-1.00 1.00 0.00 0.1250
0.00 -1.00 -1.00 0.2500
1.00 1.00 0.00 0.1750
0.00 0.00 1.00 0.2750
0.00 1.00 -1.00 0.2500
-1.00 -1.00 0.00 0.2000

loop_
_geom_angle_atom_site_label_1
_geom_angle_atom_site_label_2
_geom_angle_atom_site_label_3
_geom_angle
_geom_angle_site_symmetry_1
_geom_angle_site_symmetry_2
_geom_angle_site_symmetry_3
_geom_angle_publ_flag
Br1 Zn1 N1 108.73(7) . . . yes
Br1 Zn1 N2 115.50(8) . . . yes
Br1 Zn1 N3 115.76(7) . . . yes
Br1 Zn1 N4 110.12(8) . . . yes
N1 Zn1 N2 79.97(12) . . . yes
N1 Zn1 N3 135.47(10) . . . yes
N1 Zn1 N4 80.49(12) . . . yes
N2 Zn1 N3 82.71(11) . . . yes
N2 Zn1 N4 134.02(11) . . . yes
N3 Zn1 N4 82.84(12) . . . yes
O4 Cl1 O5 109.2(2) . . . yes
O2 Cl1 O4 108.4(2) . . . yes
O2 Cl1 O5 110.03(17) . . . yes
O2 Cl1 O3 109.96(15) . . . yes
O3 Cl1 O5 109.03(18) . . . yes
O3 Cl1 O4 110.1(2) . . . yes
N1 O1 H1 109.50 . . . no
Zn1 N1 C8 108.7(2) . . . yes
Zn1 N1 C1 105.7(2) . . . yes
C1 N1 C8 113.2(3) . . . yes
O1 N1 C1 107.2(2) . . . yes
O1 N1 C8 106.8(2) . . . yes
Zn1 N1 O1 115.50(17) . . . yes
Zn1 N2 C2 111.1(2) . . . yes
Zn1 N2 C3 105.9(2) . . . yes
C2 N2 C3 112.8(3) . . . yes
Zn1 N3 C4 109.2(2) . . . yes
Zn1 N3 C5 106.0(2) . . . yes
C4 N3 C5 114.6(3) . . . yes
Zn1 N4 C6 108.5(2) . . . yes
C6 N4 C7 115.3(3) . . . yes
Zn1 N4 C7 108.7(2) . . . yes
C3 N2 H2 108.99 . . . no
Zn1 N2 H2 108.93 . . . no
C2 N2 H2 108.98 . . . no
Zn1 N3 H3 108.95 . . . no
C4 N3 H3 109.03 . . . no
C5 N3 H3 108.97 . . . no
C7 N4 H4 108.01 . . . no
Zn1 N4 H4 108.05 . . . no
C6 N4 H4 108.07 . . . no
N1 C1 C2 110.0(3) . . . yes
N2 C2 C1 110.3(3) . . . yes
N2 C3 C4 110.0(3) . . . yes
N3 C4 C3 110.4(4) . . . yes
N3 C5 C6 109.1(3) . . . yes
N4 C6 C5 109.4(3) . . . yes
N4 C7 C8 109.0(3) . . . yes
N1 C8 C7 110.2(3) . . . yes
N1 C1 H1B 109.68 . . . no
N1 C1 H1A 109.61 . . . no
H1A C1 H1B 108.18 . . . no
C2 C1 H1A 109.70 . . . no
C2 C1 H1B 109.68 . . . no
C1 C2 H2B 109.55 . . . no
N2 C2 H2A 109.60 . . . no
N2 C2 H2B 109.68 . . . no
C1 C2 H2A 109.51 . . . no
H2A C2 H2B 108.13 . . . no
N2 C3 H3A 109.64 . . . no
N2 C3 H3B 109.64 . . . no
H3A C3 H3B 108.10 . . . no
C4 C3 H3B 109.69 . . . no
C4 C3 H3A 109.74 . . . no
C3 C4 H4A 109.65 . . . no
N3 C4 H4B 109.51 . . . no
N3 C4 H4A 109.56 . . . no
C3 C4 H4B 109.56 . . . no
H4A C4 H4B 108.11 . . . no
H5A C5 H5B 108.33 . . . no
N3 C5 H5A 109.86 . . . no
N3 C5 H5B 109.81 . . . no
C6 C5 H5A 109.88 . . . no
C6 C5 H5B 109.84 . . . no
N4 C6 H6B 109.79 . . . no
C5 C6 H6A 109.85 . . . no
N4 C6 H6A 109.74 . . . no
H6A C6 H6B 108.26 . . . no
C5 C6 H6B 109.78 . . . no
C8 C7 H7A 109.84 . . . no
N4 C7 H7B 109.90 . . . no
N4 C7 H7A 109.94 . . . no
C8 C7 H7B 109.93 . . . no
H7A C7 H7B 108.27 . . . no
H8A C8 H8B 108.12 . . . no
N1 C8 H8A 109.59 . . . no
N1 C8 H8B 109.62 . . . no
C7 C8 H8A 109.69 . . . no
C7 C8 H8B 109.63 . . . no

loop_
_geom_bond_atom_site_label_1
_geom_bond_atom_site_label_2
_geom_bond_distance
_geom_bond_site_symmetry_1
_geom_bond_site_symmetry_2
_geom_bond_publ_flag
Br1 Zn1 2.3501(5) . . yes
Zn1 N1 2.192(2) . . yes
Zn1 N2 2.148(3) . . yes
Zn1 N3 2.122(3) . . yes
Zn1 N4 2.127(3) . . yes
Cl1 O3 1.421(3) . . yes
Cl1 O4 1.436(4) . . yes
Cl1 O2 1.446(3) . . yes
Cl1 O5 1.430(4) . . yes
O1 N1 1.447(4) . . yes
O1 H1 0.8395 . . no
N1 C1 1.470(5) . . yes
N1 C8 1.472(4) . . yes
N2 C3 1.498(5) . . yes
N2 C2 1.471(5) . . yes
N3 C4 1.473(5) . . yes
N3 C5 1.480(5) . . yes
N4 C7 1.477(5) . . yes
N4 C6 1.477(5) . . yes
N2 H2 0.9299 . . no
N3 H3 0.9300 . . no
N4 H4 0.9303 . . no
C1 C2 1.495(5) . . no
C3 C4 1.507(7) . . no
C5 C6 1.522(6) . . no
C7 C8 1.507(5) . . no
C1 H1A 0.9902 . . no
C1 H1B 0.9897 . . no
C2 H2B 0.9900 . . no
C2 H2A 0.9899 . . no
C3 H3B 0.9904 . . no
C3 H3A 0.9900 . . no
C4 H4B 0.9900 . . no
C4 H4A 0.9902 . . no
C5 H5A 0.9896 . . no
C5 H5B 0.9905 . . no
C6 H6A 0.9896 . . no
C6 H6B 0.9890 . . no
C7 H7B 0.9893 . . no
C7 H7A 0.9909 . . no
C8 H8A 0.9897 . . no
C8 H8B 0.9906 . . no

loop_
_geom_contact_atom_site_label_1
_geom_contact_atom_site_label_2
_geom_contact_distance
_geom_contact_site_symmetry_1
_geom_contact_site_symmetry_2
_geom_contact_publ_flag
Br1 C6 3.745(4) . 3_456 no
Br1 H1B 2.8768 . 2_665 no
Br1 H3B 3.0901 . 2_665 no
Br1 H1 3.1375 . . no
Br1 H6B 2.9436 . 3_456 no
Cl1 H4 2.9403 . 3_456 no
Cl1 H3 2.9733 . . no
Cl1 H2B 3.1194 . 3_556 no
O1 C8 3.295(4) . 3_466 no
O1 O5 2.901(4) . 3_456 no
O2 N2 3.056(4) . 3_556 no
O2 N3 3.081(4) . . no
O3 N3 3.244(4) . . no
O3 C4 3.149(6) . . no
O3 C7 3.387(5) . 4_745 no
O4 C7 3.397(6) . 3_456 no
O4 C8 3.389(5) . 3_456 no
O4 N4 3.111(5) . 3_456 no
O4 C3 3.348(6) . 4_645 no
O5 C5 3.219(5) . 4_745 no
O5 O1 2.901(4) . 3_556 no
O5 C2 3.382(5) . 3_556 no
O1 H2B 2.7035 . . no
O1 H8A 2.8764 . 3_466 no
O2 H2 2.1947 . 3_556 no
O2 H4 2.5569 . 3_456 no
O2 H3 2.1784 . . no
O3 H4A 2.7673 . . no
O3 H2A 2.5507 . 4_645 no
O3 H6A 2.6475 . 4_745 no
O3 H7A 2.8801 . 4_745 no
O3 H3 2.7261 . . no
O4 H8B 2.6171 . 3_456 no
O4 H1A 2.6727 . 1_545 no
O4 H4 2.2675 . 3_456 no
O4 H3A 2.6281 . 4_645 no
O5 H2B 2.5517 . 3_556 no
O5 H1 2.2072 . 3_556 no
O5 H8A 2.5915 . 1_545 no
O5 H5B 2.7613 . 4_745 no
O5 H6A 2.8690 . 4_745 no
N2 O2 3.056(4) . 3_456 no
N3 O2 3.081(4) . . no
N3 O3 3.244(4) . . no
N4 O4 3.111(5) . 3_556 no
C2 O5 3.382(5) . 3_456 no
C3 O4 3.348(6) . 4_655 no
C4 O3 3.149(6) . . no
C5 O5 3.219(5) . 4_755 no
C6 Br1 3.745(4) . 3_556 no
C7 O4 3.397(6) . 3_556 no
C7 O3 3.387(5) . 4_755 no
C8 O4 3.389(5) . 3_556 no
C8 O1 3.295(4) . 3_566 no
C1 H3B 2.9445 . . no
C1 H7B 2.9263 . . no
C2 H1 3.0232 . . no
C3 H5B 2.8945 . . no
C3 H1B 3.0324 . . no
C5 H3B 2.9851 . . no
C5 H7B 2.9596 . . no
C7 H5B 3.0228 . . no
C7 H1B 2.8231 . . no
H1 C2 3.0232 . . no
H1 H5B 2.5240 . 2_665 no
H1 Br1 3.1375 . . no
H1 O5 2.2072 . 3_456 no
H1A O4 2.6727 . 1_565 no
H1A H8A 2.5052 . . no
H1A H8B 2.4311 . 3_466 no
H1B C3 3.0324 . . no
H1B C7 2.8231 . . no
H1B H3B 2.4627 . . no
H1B H7B 2.3114 . . no
H1B H8A 2.5717 . . no
H1B Br1 2.8768 . 2_664 no
H2 O2 2.1947 . 3_456 no
H2A H3A 2.5264 . . no
H2A H3B 2.4807 . . no
H2A O3 2.5507 . 4_655 no
H2A H4A 2.5913 . 4_655 no
H2B O1 2.7035 . . no
H2B Cl1 3.1194 . 3_456 no
H2B O5 2.5517 . 3_456 no
H3 Cl1 2.9733 . . no
H3 O2 2.1784 . . no
H3 O3 2.7261 . . no
H3 H6B 2.5807 . . no
H3A H2A 2.5264 . . no
H3A O4 2.6281 . 4_655 no
H3B C1 2.9445 . . no
H3B C5 2.9851 . . no
H3B H1B 2.4627 . . no
H3B H2A 2.4807 . . no
H3B H5B 2.3940 . . no
H3B Br1 3.0901 . 2_664 no
H4 H8B 2.5672 . . no
H4 Cl1 2.9403 . 3_556 no
H4 O2 2.5569 . 3_556 no
H4 O4 2.2675 . 3_556 no
H4A H5A 2.5509 . . no
H4A H5B 2.5988 . . no
H4A H2A 2.5913 . 4_645 no
H4A O3 2.7673 . . no
H5A H4A 2.5509 . . no
H5B C3 2.8945 . . no
H5B C7 3.0228 . . no
H5B H4A 2.5988 . . no
H5B H7B 2.4592 . . no
H5B H3B 2.3940 . . no
H5B O5 2.7613 . 4_755 no
H5B H1 2.5240 . 2_664 no
H6A H7A 2.5614 . . no
H6A H7B 2.5899 . . no
H6A O5 2.8690 . 4_755 no
H6A O3 2.6475 . 4_755 no
H6B H3 2.5807 . . no
H6B Br1 2.9436 . 3_556 no
H7A O3 2.8801 . 4_755 no
H7A H6A 2.5614 . . no
H7B C1 2.9263 . . no
H7B C5 2.9596 . . no
H7B H5B 2.4592 . . no
H7B H6A 2.5899 . . no
H7B H1B 2.3114 . . no
H8A H1A 2.5052 . . no
H8A H1B 2.5717 . . no
H8A O1 2.8764 . 3_566 no
H8A O5 2.5915 . 1_565 no
H8B O4 2.6171 . 3_556 no
H8B H1A 2.4311 . 3_566 no
H8B H4 2.5672 . . no

loop_
_geom_hbond_atom_site_label_D
_geom_hbond_atom_site_label_H
_geom_hbond_atom_site_label_A
_geom_hbond_distance_DH
_geom_hbond_distance_HA
_geom_hbond_distance_DA
_geom_hbond_angle_DHA
_geom_hbond_site_symmetry_A
_geom_hbond_publ_flag
O1 H1 O5 0.8395 2.2072 2.901(4) 140.09 3_456 yes
N2 H2 O2 0.9299 2.1947 3.056(4) 153.60 3_456 yes
N3 H3 O2 0.9300 2.1784 3.081(4) 163.36 . yes
N4 H4 O2 0.9303 2.5569 3.335(4) 141.43 3_556 yes
N4 H4 O4 0.9303 2.2675 3.111(5) 150.52 3_556 yes
C1 H1B Br1 0.9897 2.8768 3.835(4) 163.19 2_664 yes
C2 H2A O3 0.9899 2.5507 3.495(5) 159.52 4_655 yes
C2 H2B O5 0.9900 2.5517 3.382(5) 141.34 3_456 yes
C8 H8A O5 0.9897 2.5915 3.566(5) 168.03 1_565 yes

loop_
_geom_torsion_atom_site_label_1
_geom_torsion_atom_site_label_2
_geom_torsion_atom_site_label_3
_geom_torsion_atom_site_label_4
_geom_torsion
_geom_torsion_site_symmetry_1
_geom_torsion_site_symmetry_2
_geom_torsion_site_symmetry_3
_geom_torsion_site_symmetry_4
_geom_torsion_publ_flag
Br1 Zn1 N1 O1 -19.6(2) . . . . no
N2 Zn1 N1 O1 94.0(2) . . . . no
N3 Zn1 N1 O1 162.72(18) . . . . no
N4 Zn1 N1 O1 -127.8(2) . . . . no
Br1 Zn1 N1 C1 -137.95(19) . . . . no
N2 Zn1 N1 C1 -24.3(2) . . . . no
N3 Zn1 N1 C1 44.4(3) . . . . no
N4 Zn1 N1 C1 113.9(2) . . . . no
Br1 Zn1 N1 C8 100.3(2) . . . . no
N2 Zn1 N1 C8 -146.1(2) . . . . no
N3 Zn1 N1 C8 -77.4(3) . . . . no
N4 Zn1 N1 C8 -7.9(2) . . . . no
Br1 Zn1 N2 C2 103.6(2) . . . . no
N1 Zn1 N2 C2 -2.4(2) . . . . no
N3 Zn1 N2 C2 -141.2(2) . . . . no
N4 Zn1 N2 C2 -68.6(3) . . . . no
Br1 Zn1 N2 C3 -133.5(2) . . . . no
N1 Zn1 N2 C3 120.4(3) . . . . no
N3 Zn1 N2 C3 -18.4(3) . . . . no
N4 Zn1 N2 C3 54.2(3) . . . . no
Br1 Zn1 N3 C4 106.3(2) . . . . no
N1 Zn1 N3 C4 -76.2(3) . . . . no
N2 Zn1 N3 C4 -8.5(2) . . . . no
N4 Zn1 N3 C4 -144.8(2) . . . . no
Br1 Zn1 N3 C5 -129.8(2) . . . . no
N1 Zn1 N3 C5 47.7(3) . . . . no
N2 Zn1 N3 C5 115.4(2) . . . . no
N4 Zn1 N3 C5 -20.9(2) . . . . no
Br1 Zn1 N4 C6 107.2(2) . . . . no
N1 Zn1 N4 C6 -146.2(2) . . . . no
N2 Zn1 N4 C6 -80.3(3) . . . . no
N3 Zn1 N4 C6 -7.7(2) . . . . no
Br1 Zn1 N4 C7 -126.7(2) . . . . no
N1 Zn1 N4 C7 -20.1(2) . . . . no
N2 Zn1 N4 C7 45.8(3) . . . . no
N3 Zn1 N4 C7 118.4(2) . . . . no
C1 N1 C8 C7 -82.7(4) . . . . no
Zn1 N1 C1 C2 47.6(3) . . . . no
O1 N1 C1 C2 -76.1(3) . . . . no
C8 N1 C1 C2 166.5(3) . . . . no
Zn1 N1 C8 C7 34.4(3) . . . . no
O1 N1 C8 C7 159.6(3) . . . . no
Zn1 N2 C3 C4 42.5(4) . . . . no
C2 N2 C3 C4 164.3(3) . . . . no
C3 N2 C2 C1 -89.8(4) . . . . no
Zn1 N2 C2 C1 29.0(4) . . . . no
Zn1 N3 C4 C3 34.5(4) . . . . no
Zn1 N3 C5 C6 45.7(4) . . . . no
C4 N3 C5 C6 166.2(3) . . . . no
C5 N3 C4 C3 -84.1(4) . . . . no
C7 N4 C6 C5 -87.6(4) . . . . no
Zn1 N4 C6 C5 34.6(4) . . . . no
Zn1 N4 C7 C8 44.9(3) . . . . no
C6 N4 C7 C8 166.9(3) . . . . no
N1 C1 C2 N2 -52.4(4) . . . . no
N2 C3 C4 N3 -52.9(4) . . . . no
N3 C5 C6 N4 -55.1(4) . . . . no
N4 C7 C8 N1 -53.6(4) . . . . no
